data_1555859
loop_
_publ_author_name
'Lamb, Alan D.'
'Davey, Peter D.'
'Driver, Russell W.'
'Thompson, Amber L.'
'Smith, Martin D.'

_publ_section_title
;
 Enantioselective Synthesis of 4- and 6-Azaindolines by a Cation-Directed
 Cyclization.
;
_journal_issue 20
_journal_name_full 'Organic letters'
_journal_page_first 5372
_journal_page_last 5375
_journal_paper_doi 10.1021/acs.orglett.6b02744
_journal_volume 18
_journal_year 2016
_chemical_absolute_configuration ad
_chemical_formula_moiety 'C21 H23 Br1 N2 O4'
_chemical_formula_sum 'C21 H23 Br N2 O4'
_chemical_formula_weight 447.33
_chemical_melting_point ?
_space_group_IT_number 19
_space_group_name_Hall 'P 2ac 2ab'
_space_group_name_H-M_alt 'P 21 21 21'
_symmetry_cell_setting orthorhombic
_symmetry_space_group_name_Hall 'P 2ac 2ab'
_symmetry_space_group_name_H-M 'P 21 21 21'
_atom_sites_solution_hydrogens difmap
_atom_sites_solution_primary direct
_audit_creation_date 2014-01-16
_audit_creation_method CRYSTALS_ver_14.52
_cell_angle_alpha 90
_cell_angle_beta 90
_cell_angle_gamma 90
_cell_formula_units_Z 8
_cell_length_a 12.2019(1)
_cell_length_b 15.5905(1)
_cell_length_c 21.6362(1)
_cell_measurement_reflns_used 52753
_cell_measurement_temperature 150
_cell_measurement_theta_max 77
_cell_measurement_theta_min 3
_cell_volume 4115.93(5)
_computing_cell_refinement 'CrysAlis, (Oxford Diffraction, 2002)'
_computing_data_collection 'SuperNova, (Oxford Diffraction, 2010)'
_computing_data_reduction 'CrysAlis, (Oxford Diffraction, 2002)'
_computing_molecular_graphics 'CAMERON (Watkin et al., 1996)'
_computing_publication_material 'CRYSTALS (Betteridge et al., 2003)'
_computing_structure_refinement 'CRYSTALS (Betteridge et al., 2003)'
_computing_structure_solution 'SIR92 (Altomare et al., 1994)'
_diffrn_ambient_temperature 150
_diffrn_measured_fraction_theta_full 0.998
_diffrn_measured_fraction_theta_max 0.998
_diffrn_measurement_device Area
_diffrn_measurement_device_type 'Oxford Diffraction SuperNova'
_diffrn_measurement_method \w
_diffrn_radiation_monochromator graphite
_diffrn_radiation_type 'Cu K\a'
_diffrn_radiation_wavelength 1.54180
_diffrn_reflns_av_R_equivalents 0.031
_diffrn_reflns_limit_h_max 15
_diffrn_reflns_limit_h_min -15
_diffrn_reflns_limit_k_max 19
_diffrn_reflns_limit_k_min -19
_diffrn_reflns_limit_l_max 27
_diffrn_reflns_limit_l_min -27
_diffrn_reflns_number 91277
_diffrn_reflns_theta_full 76.789
_diffrn_reflns_theta_max 76.789
_diffrn_reflns_theta_min 3.494
_diffrn_standards_number 0
_exptl_absorpt_coefficient_mu 2.967
_exptl_absorpt_correction_T_max 0.91
_exptl_absorpt_correction_T_min 0.82
_exptl_absorpt_correction_type multi-scan
_exptl_absorpt_process_details 'CrysAlis, (Oxford Diffraction, 2002)'
_exptl_crystal_colour clear_pale_brown
_exptl_crystal_density_diffrn 1.444
_exptl_crystal_density_meas ?
_exptl_crystal_density_method 'not measured'
_exptl_crystal_description lath
_exptl_crystal_F_000 1840
_exptl_crystal_size_max 0.09
_exptl_crystal_size_mid 0.05
_exptl_crystal_size_min 0.03
_refine_diff_density_max 0.26
_refine_diff_density_min -0.49
_refine_ls_abs_structure_details 'Flack (1983), 3831 Friedel-pairs'
_refine_ls_abs_structure_Flack -0.030(7)
_refine_ls_extinction_method None
_refine_ls_goodness_of_fit_ref 1.0028
_refine_ls_hydrogen_treatment constr
_refine_ls_matrix_type full
_refine_ls_number_parameters 525
_refine_ls_number_reflns 8640
_refine_ls_number_restraints 108
_refine_ls_R_factor_all 0.0212
_refine_ls_R_factor_gt 0.0205
_refine_ls_shift/su_max 0.0012212
_refine_ls_shift/su_mean 0.0000684
_refine_ls_structure_factor_coef Fsqd
_refine_ls_weighting_details
;
 Method= Modified Sheldrick 
 w=1/[\s^2^(F^2^) + ( 0.03P)^2^ + 1.13P] 
 ,where P=(max(Fo^2^,0) + 2Fc^2^)/3 
;
_refine_ls_weighting_scheme calc
_refine_ls_wR_factor_all 0.0513
_refine_ls_wR_factor_gt 0.0509
_refine_ls_wR_factor_ref 0.0513
_reflns_limit_h_max 15
_reflns_limit_h_min -15
_reflns_limit_k_max 19
_reflns_limit_k_min 0
_reflns_limit_l_max 27
_reflns_limit_l_min 0
_reflns_number_gt 8451
_reflns_number_total 8640
_reflns_threshold_expression I>2.0\s(I)
_oxford_diffrn_Wilson_B_factor 2.90
_oxford_diffrn_Wilson_scale 0.16
_oxford_refine_ls_r_factor_ref 0.0212
_oxford_refine_ls_scale 2.609(8)
_oxford_reflns_number_all 8640
_oxford_reflns_threshold_expression_ref I>-3.0\s(I)
_oxford_structure_analysis_title 6418b
_cod_data_source_file ol6b02744_si_002.cif
_cod_data_source_block 3_absolute
_cod_depositor_comments
;
The following automatic conversions were performed:

data item '_chemical_melting_point' value 'not measured' was changed
to '?' -- the value is undefined or not given.

data item '_exptl_crystal_density_meas' value 'not measured' was
changed to '?' -- the value is perceived as not measured.

Automatic conversion script
Id: cif_fix_values 6909 2019-04-08 15:41:33Z antanas 
;
_cod_original_sg_symbol_H-M 'P 21 21 21 '
_cod_original_formula_sum 'C21 H23 Br1 N2 O4'
_cod_database_code 1555859

loop_
_symmetry_equiv_pos_as_xyz
x,y,z
x+1/2,-y+1/2,-z
-x,y+1/2,-z+1/2
-x+1/2,-y,z+1/2

loop_
_atom_site_label
_atom_site_type_symbol
_atom_site_fract_x
_atom_site_fract_y
_atom_site_fract_z
_atom_site_U_iso_or_equiv
_atom_site_occupancy
_atom_site_adp_type
_atom_site_refinement_flags_posn
_atom_site_refinement_flags_occupancy
_atom_site_disorder_assembly
_atom_site_disorder_group
Br1 Br 0.59439(2) 0.501861(15) 0.399196(9) 0.0527 1.0000 Uani . . . .
C2 C 0.61280(13) 0.40451(12) 0.45053(7) 0.0298 1.0000 Uani . . . .
C3 C 0.59547(15) 0.32438(12) 0.42413(8) 0.0378 1.0000 Uani . . . .
C4 C 0.61307(16) 0.25149(12) 0.45878(9) 0.0400 1.0000 Uani . . . .
C5 C 0.64860(14) 0.25892(11) 0.51939(9) 0.0361 1.0000 Uani . . . .
C6 C 0.66294(13) 0.33928(10) 0.54563(7) 0.0279 1.0000 Uani . . . .
C7 C 0.64469(11) 0.41434(10) 0.51198(7) 0.0231 1.0000 Uani . . . .
C8 C 0.65748(11) 0.50097(10) 0.54291(6) 0.0228 1.0000 Uani . . . .
N9 N 0.61242(10) 0.49743(9) 0.60599(6) 0.0275 1.0000 Uani . . . .
C10 C 0.68459(12) 0.53043(9) 0.64807(6) 0.0230 1.0000 Uani . . . .
C11 C 0.78595(11) 0.54968(9) 0.62119(6) 0.0205 1.0000 Uani . . . .
C12 C 0.77969(11) 0.53326(9) 0.55183(6) 0.0199 1.0000 Uani . . . .
C13 C 0.86367(11) 0.46597(9) 0.53169(6) 0.0197 1.0000 Uani . . . .
O14 O 0.87522(8) 0.46707(7) 0.47009(4) 0.0223 1.0000 Uani . . . .
C15 C 0.95082(11) 0.40444(10) 0.44294(6) 0.0229 1.0000 Uani . . . .
C16 C 0.89074(15) 0.32066(11) 0.43323(9) 0.0373 1.0000 Uani . . . .
C17 C 0.99130(15) 0.44470(12) 0.38384(8) 0.0353 1.0000 Uani . . . .
O18 O 0.91045(9) 0.41774(7) 0.56607(5) 0.0268 1.0000 Uani . . . .
C19 C 0.79802(12) 0.61725(9) 0.51596(7) 0.0235 1.0000 Uani . . . .
O20 O 0.72608(10) 0.65671(8) 0.49091(7) 0.0382 1.0000 Uani . . . .
O21 O 0.90303(9) 0.64063(7) 0.51739(5) 0.0255 1.0000 Uani . . . .
C22 C 0.93025(14) 0.72124(10) 0.48500(7) 0.0289 1.0000 Uani . . . .
C23 C 0.9124(2) 0.79574(12) 0.52841(10) 0.0536 1.0000 Uani . . . .
C24 C 1.04718(14) 0.71167(13) 0.46363(10) 0.0419 1.0000 Uani . . . .
N25 N 0.87365(10) 0.57666(8) 0.65164(6) 0.0234 1.0000 Uani . . . .
C26 C 0.86116(12) 0.58595(11) 0.71309(7) 0.0270 1.0000 Uani . . . .
C27 C 0.76361(13) 0.56957(10) 0.74376(7) 0.0282 1.0000 Uani . . . .
C28 C 0.67136(13) 0.54226(10) 0.71146(7) 0.0274 1.0000 Uani . . . .
Br31 Br 0.175526(17) 0.599007(12) 0.837366(8) 0.0391 1.0000 Uani . . . .
C32 C 0.13849(12) 0.69615(10) 0.78861(7) 0.0245 1.0000 Uani . . . .
C33 C 0.11615(13) 0.77178(11) 0.82017(7) 0.0300 1.0000 Uani . . . .
C34 C 0.09108(16) 0.84417(11) 0.78726(8) 0.0361 1.0000 Uani . . . .
C35 C 0.08815(18) 0.84066(11) 0.72353(9) 0.0399 1.0000 Uani . . . .
C36 C 0.11066(15) 0.76474(10) 0.69234(7) 0.0310 1.0000 Uani . . . .
C37 C 0.13731(11) 0.69022(9) 0.72419(7) 0.0211 1.0000 Uani . . . .
C38 C 0.15943(11) 0.60650(9) 0.69031(6) 0.0201 1.0000 Uani . . . .
N39 N 0.11479(10) 0.60878(8) 0.62682(5) 0.0233 1.0000 Uani . . . .
C40 C 0.17775(12) 0.55621(9) 0.58957(6) 0.0223 1.0000 Uani . . . .
C41 C 0.27811(11) 0.53677(9) 0.61694(7) 0.0215 1.0000 Uani . . . .
C42 C 0.28329(11) 0.57758(9) 0.68100(6) 0.0190 1.0000 Uani . . . .
C43 C 0.36970(11) 0.64933(9) 0.68063(6) 0.0210 1.0000 Uani . . . .
O44 O 0.36366(8) 0.69754(7) 0.73092(5) 0.0264 1.0000 Uani . . . .
C45 C 0.43894(13) 0.77040(10) 0.73527(7) 0.0290 1.0000 Uani . . . .
C46 C 0.4017(2) 0.84228(12) 0.69368(9) 0.0468 1.0000 Uani . . . .
C47 C 0.4333(2) 0.79765(14) 0.80215(8) 0.0496 1.0000 Uani . . . .
O48 O 0.43499(11) 0.65890(8) 0.63975(6) 0.0355 1.0000 Uani . . . .
C49 C 0.32137(11) 0.50757(9) 0.72537(6) 0.0210 1.0000 Uani . . . .
O50 O 0.41085(8) 0.50562(7) 0.74857(5) 0.0300 1.0000 Uani . . . .
O51 O 0.24563(8) 0.44626(7) 0.73004(5) 0.0276 1.0000 Uani D . . .
C52 C 0.27807(11) 0.36428(9) 0.75726(7) 0.0391 1.0000 Uani D . . .
C53 C 0.2252(8) 0.2956(2) 0.7191(3) 0.0555 0.66(3) Uani D P 1 1
C54 C 0.2436(9) 0.3665(3) 0.8249(2) 0.0587 0.66(3) Uani D P 1 1
N55 N 0.35711(10) 0.49018(9) 0.59207(6) 0.0268 1.0000 Uani . . . .
C56 C 0.33673(13) 0.45950(11) 0.53496(8) 0.0319 1.0000 Uani . . . .
C57 C 0.23924(13) 0.47520(11) 0.50380(7) 0.0306 1.0000 Uani . . . .
C58 C 0.15705(12) 0.52438(10) 0.53076(7) 0.0273 1.0000 Uani . . . .
C153 C 0.2563(15) 0.2967(3) 0.7094(4) 0.0520 0.34(3) Uani D P 1 2
C154 C 0.2138(12) 0.3545(6) 0.8173(5) 0.0509 0.34(3) Uani D P 1 2
H31 H 0.5718 0.3199 0.3834 0.0452 1.0000 Uiso R . . .
H41 H 0.6022 0.1969 0.4420 0.0469 1.0000 Uiso R . . .
H51 H 0.6643 0.2101 0.5432 0.0428 1.0000 Uiso R . . .
H61 H 0.6844 0.3451 0.5868 0.0320 1.0000 Uiso R . . .
H81 H 0.6214 0.5466 0.5204 0.0253 1.0000 Uiso R . . .
H91 H 0.5429 0.5028 0.6110 0.0329 1.0000 Uiso R . . .
H151 H 1.0113 0.3968 0.4718 0.0252 1.0000 Uiso R . . .
H161 H 0.9390 0.2765 0.4170 0.0549 1.0000 Uiso R . . .
H162 H 0.8313 0.3288 0.4048 0.0561 1.0000 Uiso R . . .
H163 H 0.8621 0.3003 0.4720 0.0559 1.0000 Uiso R . . .
H171 H 1.0441 0.4070 0.3656 0.0529 1.0000 Uiso R . . .
H172 H 0.9322 0.4545 0.3559 0.0530 1.0000 Uiso R . . .
H173 H 1.0292 0.4995 0.3941 0.0529 1.0000 Uiso R . . .
H221 H 0.8813 0.7258 0.4498 0.0330 1.0000 Uiso R . . .
H231 H 0.8385 0.7945 0.5426 0.0789 1.0000 Uiso R . . .
H232 H 0.9620 0.7902 0.5630 0.0795 1.0000 Uiso R . . .
H233 H 0.9281 0.8488 0.5068 0.0798 1.0000 Uiso R . . .
H241 H 1.0979 0.7020 0.4975 0.0629 1.0000 Uiso R . . .
H242 H 1.0701 0.7622 0.4414 0.0628 1.0000 Uiso R . . .
H243 H 1.0544 0.6617 0.4368 0.0622 1.0000 Uiso R . . .
H261 H 0.9230 0.6034 0.7361 0.0328 1.0000 Uiso R . . .
H271 H 0.7620 0.5761 0.7879 0.0340 1.0000 Uiso R . . .
H281 H 0.6025 0.5323 0.7303 0.0327 1.0000 Uiso R . . .
H331 H 0.1188 0.7729 0.8639 0.0376 1.0000 Uiso R . . .
H341 H 0.0793 0.8958 0.8081 0.0433 1.0000 Uiso R . . .
H351 H 0.0704 0.8896 0.7009 0.0478 1.0000 Uiso R . . .
H361 H 0.1080 0.7638 0.6483 0.0379 1.0000 Uiso R . . .
H381 H 0.1261 0.5596 0.7150 0.0224 1.0000 Uiso R . . .
H391 H 0.0458 0.6018 0.6246 0.0286 1.0000 Uiso R . . .
H451 H 0.5112 0.7484 0.7237 0.0356 1.0000 Uiso R . . .
H461 H 0.4520 0.8905 0.6976 0.0686 1.0000 Uiso R . . .
H462 H 0.3288 0.8616 0.7046 0.0708 1.0000 Uiso R . . .
H463 H 0.4002 0.8246 0.6507 0.0703 1.0000 Uiso R . . .
H471 H 0.4827 0.8470 0.8085 0.0735 1.0000 Uiso R . . .
H472 H 0.3562 0.8139 0.8143 0.0764 1.0000 Uiso R . . .
H473 H 0.4606 0.7497 0.8257 0.0752 1.0000 Uiso R . . .
H521 H 0.3575 0.3603 0.7559 0.0459 0.66(3) Uiso R P 1 1
H522 H 0.3566 0.3665 0.7665 0.0462 0.34(3) Uiso R P 1 2
H531 H 0.2489 0.2402 0.7341 0.0789 0.66(3) Uiso R P 1 1
H532 H 0.2460 0.3046 0.6765 0.0789 0.66(3) Uiso R P 1 1
H533 H 0.1472 0.3003 0.7226 0.0781 0.66(3) Uiso R P 1 1
H541 H 0.2638 0.3119 0.8439 0.0909 0.66(3) Uiso R P 1 1
H542 H 0.1624 0.3705 0.8265 0.0909 0.66(3) Uiso R P 1 1
H543 H 0.2778 0.4135 0.8488 0.0905 0.66(3) Uiso R P 1 1
H561 H 0.3899 0.4231 0.5168 0.0375 1.0000 Uiso R . . .
H571 H 0.2298 0.4515 0.4644 0.0360 1.0000 Uiso R . . .
H581 H 0.0886 0.5348 0.5112 0.0320 1.0000 Uiso R . . .
H1531 H 0.1772 0.2936 0.7044 0.0846 0.34(3) Uiso R P 1 2
H1532 H 0.2843 0.2422 0.7234 0.0850 0.34(3) Uiso R P 1 2
H1533 H 0.2908 0.3132 0.6711 0.0851 0.34(3) Uiso R P 1 2
H1541 H 0.2241 0.4056 0.8432 0.0712 0.34(3) Uiso R P 1 2
H1542 H 0.2419 0.3046 0.8386 0.0709 0.34(3) Uiso R P 1 2
H1543 H 0.1370 0.3455 0.8090 0.0704 0.34(3) Uiso R P 1 2

loop_
_atom_site_aniso_label
_atom_site_aniso_U_11
_atom_site_aniso_U_22
_atom_site_aniso_U_33
_atom_site_aniso_U_23
_atom_site_aniso_U_13
_atom_site_aniso_U_12
Br1 0.08010(16) 0.04848(11) 0.02941(9) 0.00501(8) -0.01529(9) 0.00777(11)
C2 0.0268(7) 0.0365(8) 0.0262(7) -0.0028(7) -0.0004(6) -0.0002(6)
C3 0.0312(8) 0.0480(10) 0.0341(8) -0.0132(7) -0.0018(7) -0.0066(7)
C4 0.0387(9) 0.0330(9) 0.0483(10) -0.0146(8) 0.0075(8) -0.0150(7)
C5 0.0374(9) 0.0273(8) 0.0435(9) 0.0010(7) 0.0075(7) -0.0095(7)
C6 0.0265(7) 0.0284(7) 0.0289(7) 0.0000(6) 0.0036(6) -0.0052(6)
C7 0.0181(6) 0.0279(7) 0.0233(7) -0.0022(6) 0.0024(5) -0.0028(5)
C8 0.0183(6) 0.0264(7) 0.0237(6) -0.0020(6) 0.0013(5) 0.0006(6)
N9 0.0175(5) 0.0389(7) 0.0260(6) -0.0080(6) 0.0045(5) -0.0037(5)
C10 0.0200(6) 0.0241(6) 0.0250(7) -0.0035(5) 0.0029(5) -0.0004(5)
C11 0.0196(6) 0.0205(7) 0.0213(6) -0.0015(5) 0.0029(5) 0.0019(5)
C12 0.0171(6) 0.0214(6) 0.0212(6) -0.0001(5) 0.0010(5) 0.0004(5)
C13 0.0201(6) 0.0195(6) 0.0195(6) -0.0008(5) 0.0019(5) -0.0024(5)
O14 0.0229(5) 0.0250(5) 0.0188(5) -0.0007(4) 0.0018(4) 0.0049(4)
C15 0.0215(6) 0.0241(7) 0.0231(6) -0.0046(6) 0.0046(5) 0.0026(6)
C16 0.0324(8) 0.0316(8) 0.0478(10) -0.0148(7) 0.0103(8) -0.0032(7)
C17 0.0405(9) 0.0388(9) 0.0265(8) -0.0004(7) 0.0123(7) 0.0037(7)
O18 0.0311(5) 0.0262(5) 0.0231(5) 0.0040(4) 0.0026(4) 0.0083(4)
C19 0.0244(7) 0.0214(7) 0.0247(6) -0.0013(5) 0.0027(5) 0.0025(5)
O20 0.0270(6) 0.0309(6) 0.0566(8) 0.0143(6) -0.0008(5) 0.0064(5)
O21 0.0258(5) 0.0235(5) 0.0273(5) 0.0062(4) -0.0019(4) -0.0046(4)
C22 0.0351(8) 0.0232(7) 0.0284(7) 0.0077(6) -0.0035(6) -0.0067(6)
C23 0.0898(17) 0.0263(9) 0.0447(11) -0.0047(8) -0.0023(11) -0.0110(10)
C24 0.0298(8) 0.0440(10) 0.0520(11) 0.0204(9) -0.0041(8) -0.0115(7)
N25 0.0209(5) 0.0254(6) 0.0239(6) -0.0027(5) 0.0012(4) -0.0020(4)
C26 0.0237(7) 0.0321(8) 0.0251(7) -0.0055(6) -0.0005(5) -0.0013(6)
C27 0.0318(8) 0.0311(8) 0.0216(7) -0.0047(6) 0.0035(6) -0.0009(6)
C28 0.0243(7) 0.0305(7) 0.0272(7) -0.0043(6) 0.0074(6) -0.0013(6)
Br31 0.05243(10) 0.04260(9) 0.02241(7) 0.00705(7) 0.00386(7) 0.01612(8)
C32 0.0218(6) 0.0283(7) 0.0235(7) -0.0001(6) 0.0010(5) 0.0016(5)
C33 0.0280(7) 0.0357(8) 0.0262(7) -0.0084(6) 0.0024(6) -0.0003(6)
C34 0.0419(9) 0.0264(8) 0.0399(9) -0.0110(7) 0.0033(7) 0.0010(7)
C35 0.0562(11) 0.0249(8) 0.0385(9) 0.0027(7) 0.0016(8) 0.0050(8)
C36 0.0408(9) 0.0266(7) 0.0257(7) 0.0014(6) 0.0003(7) 0.0037(7)
C37 0.0184(6) 0.0220(7) 0.0229(7) -0.0011(5) 0.0001(5) 0.0000(5)
C38 0.0183(6) 0.0226(6) 0.0192(6) 0.0003(5) -0.0012(5) -0.0002(5)
N39 0.0191(5) 0.0297(6) 0.0210(5) -0.0039(5) -0.0030(4) 0.0024(5)
C40 0.0211(6) 0.0230(6) 0.0228(6) -0.0017(5) -0.0003(5) -0.0026(5)
C41 0.0202(6) 0.0210(6) 0.0234(7) -0.0015(5) 0.0001(5) -0.0030(5)
C42 0.0160(6) 0.0208(6) 0.0203(6) -0.0004(5) -0.0001(5) -0.0008(5)
C43 0.0208(6) 0.0216(6) 0.0207(6) 0.0011(5) -0.0010(5) -0.0029(5)
O44 0.0275(5) 0.0289(5) 0.0229(5) -0.0043(4) 0.0032(4) -0.0119(4)
C45 0.0292(7) 0.0298(8) 0.0279(7) -0.0058(6) 0.0025(6) -0.0136(6)
C46 0.0704(14) 0.0293(9) 0.0406(10) 0.0001(7) -0.0085(10) -0.0176(9)
C47 0.0698(14) 0.0512(11) 0.0279(9) -0.0061(8) -0.0050(9) -0.0274(10)
O48 0.0404(6) 0.0347(6) 0.0315(6) -0.0070(5) 0.0142(5) -0.0151(5)
C49 0.0194(6) 0.0209(6) 0.0227(6) -0.0001(5) 0.0025(5) -0.0010(5)
O50 0.0214(5) 0.0315(5) 0.0370(6) 0.0069(5) -0.0063(4) -0.0006(5)
O51 0.0203(5) 0.0200(5) 0.0424(6) 0.0068(4) -0.0011(4) -0.0014(4)
C52 0.0331(8) 0.0228(7) 0.0613(11) 0.0158(7) 0.0001(8) 0.0021(6)
C53 0.047(3) 0.0253(17) 0.094(3) -0.0013(17) 0.006(2) -0.0019(13)
C54 0.052(3) 0.065(3) 0.060(2) 0.035(2) 0.0004(19) 0.0069(19)
N55 0.0210(6) 0.0292(6) 0.0301(6) -0.0072(5) 0.0030(5) -0.0006(5)
C56 0.0264(7) 0.0355(8) 0.0339(8) -0.0130(7) 0.0058(6) -0.0009(7)
C57 0.0322(8) 0.0342(8) 0.0253(7) -0.0101(6) 0.0016(6) -0.0048(6)
C58 0.0251(7) 0.0299(8) 0.0267(7) -0.0042(6) -0.0038(6) -0.0027(6)
C153 0.060(5) 0.028(3) 0.068(4) 0.002(3) 0.008(4) -0.003(3)
C154 0.055(4) 0.045(4) 0.053(4) 0.019(3) 0.001(3) -0.006(3)

loop_
_atom_type_symbol
_atom_type_scat_dispersion_real
_atom_type_scat_dispersion_imag
_atom_type_scat_Cromer_Mann_a1
_atom_type_scat_Cromer_Mann_b1
_atom_type_scat_Cromer_Mann_a2
_atom_type_scat_Cromer_Mann_b2
_atom_type_scat_Cromer_Mann_a3
_atom_type_scat_Cromer_Mann_b3
_atom_type_scat_Cromer_Mann_a4
_atom_type_scat_Cromer_Mann_b4
_atom_type_scat_Cromer_Mann_c
_atom_type_scat_source
C 0.0181 0.0091 2.3100 20.8439 1.0200 10.2075 1.5886 0.5687 0.8650 51.6512 0.2156 'International Tables Vol C 4.2.6.8 and 6.1.1.4'
H 0.0000 0.0000 0.4930 10.5109 0.3229 26.1257 0.1402 3.1424 0.0408 57.7998 0.0030 'International Tables Vol C 4.2.6.8 and 6.1.1.4'
Br -0.6763 1.2805 17.1789 2.1723 5.2358 16.5796 5.6377 0.2609 3.9851 41.4328 2.9557 'International Tables Vol C 4.2.6.8 and 6.1.1.4'
N 0.0311 0.0180 12.2126 0.0057 3.1322 9.8933 2.0125 28.9975 1.1663 0.5826 -11.5290 'International Tables Vol C 4.2.6.8 and 6.1.1.4'
O 0.0492 0.0322 3.0485 13.2771 2.2868 5.7011 1.5463 0.3239 0.8670 32.9089 0.2508 'International Tables Vol C 4.2.6.8 and 6.1.1.4'

loop_
_geom_angle_atom_site_label_1
_geom_angle_atom_site_label_2
_geom_angle_atom_site_label_3
_geom_angle
_geom_angle_publ_flag
Br1 C2 C3 117.47(12) yes
Br1 C2 C7 120.30(13) yes
C3 C2 C7 122.22(16) yes
C2 C3 C4 119.60(16) yes
C2 C3 H31 120.3 no
C4 C3 H31 120.1 no
C3 C4 C5 119.63(16) yes
C3 C4 H41 121.1 no
C5 C4 H41 119.2 no
C4 C5 C6 120.16(17) yes
C4 C5 H51 121.0 no
C6 C5 H51 118.8 no
C5 C6 C7 121.58(15) yes
C5 C6 H61 120.9 no
C7 C6 H61 117.5 no
C6 C7 C2 116.74(14) yes
C6 C7 C8 120.02(13) yes
C2 C7 C8 123.23(14) yes
C7 C8 N9 109.72(12) yes
C7 C8 C12 115.69(11) yes
N9 C8 C12 104.50(10) yes
C7 C8 H81 112.7 no
N9 C8 H81 109.0 no
C12 C8 H81 104.8 no
C8 N9 C10 111.26(11) yes
C8 N9 H91 118.8 no
C10 N9 H91 121.0 no
N9 C10 C11 111.92(12) yes
N9 C10 C28 129.11(14) yes
C11 C10 C28 118.89(14) yes
C10 C11 C12 109.20(12) yes
C10 C11 N25 125.12(13) yes
C12 C11 N25 125.68(12) yes
C11 C12 C8 102.72(11) yes
C11 C12 C13 111.23(11) yes
C8 C12 C13 112.19(11) yes
C11 C12 C19 110.27(11) yes
C8 C12 C19 110.21(11) yes
C13 C12 C19 110.03(11) yes
C12 C13 O14 110.18(12) yes
C12 C13 O18 124.81(12) yes
O14 C13 O18 124.98(13) yes
C13 O14 C15 117.14(11) yes
O14 C15 C16 109.01(11) yes
O14 C15 C17 105.59(12) yes
C16 C15 C17 113.61(14) yes
O14 C15 H151 107.5 no
C16 C15 H151 110.5 no
C17 C15 H151 110.3 no
C15 C16 H161 111.6 no
C15 C16 H162 110.0 no
H161 C16 H162 108.7 no
C15 C16 H163 109.8 no
H161 C16 H163 107.5 no
H162 C16 H163 109.1 no
C15 C17 H171 108.3 no
C15 C17 H172 110.9 no
H171 C17 H172 110.2 no
C15 C17 H173 108.6 no
H171 C17 H173 107.9 no
H172 C17 H173 110.8 no
C12 C19 O20 123.87(13) yes
C12 C19 O21 111.16(12) yes
O20 C19 O21 124.97(14) yes
C19 O21 C22 115.98(12) yes
O21 C22 C23 109.09(13) yes
O21 C22 C24 105.92(13) yes
C23 C22 C24 113.82(17) yes
O21 C22 H221 107.3 no
C23 C22 H221 110.1 no
C24 C22 H221 110.4 no
C22 C23 H231 108.8 no
C22 C23 H232 108.8 no
H231 C23 H232 110.0 no
C22 C23 H233 109.2 no
H231 C23 H233 111.0 no
H232 C23 H233 109.0 no
C22 C24 H241 112.8 no
C22 C24 H242 110.3 no
H241 C24 H242 108.5 no
C22 C24 H243 110.3 no
H241 C24 H243 105.6 no
H242 C24 H243 109.3 no
C11 N25 C26 115.71(12) yes
N25 C26 C27 123.38(14) yes
N25 C26 H261 117.5 no
C27 C26 H261 119.1 no
C26 C27 C28 120.68(14) yes
C26 C27 H271 118.3 no
C28 C27 H271 121.0 no
C10 C28 C27 116.18(14) yes
C10 C28 H281 120.4 no
C27 C28 H281 123.4 no
Br31 C32 C33 116.76(12) yes
Br31 C32 C37 120.24(12) yes
C33 C32 C37 122.98(15) yes
C32 C33 C34 119.20(15) yes
C32 C33 H331 120.0 no
C34 C33 H331 120.8 no
C33 C34 C35 119.51(15) yes
C33 C34 H341 119.6 no
C35 C34 H341 120.8 no
C34 C35 C36 120.90(16) yes
C34 C35 H351 119.9 no
C36 C35 H351 119.2 no
C35 C36 C37 121.17(15) yes
C35 C36 H361 119.4 no
C37 C36 H361 119.4 no
C32 C37 C36 116.22(14) yes
C32 C37 C38 122.40(13) yes
C36 C37 C38 121.34(13) yes
C37 C38 N39 111.21(11) yes
C37 C38 C42 118.23(11) yes
N39 C38 C42 103.85(10) yes
C37 C38 H381 107.4 no
N39 C38 H381 111.6 no
C42 C38 H381 104.4 no
C38 N39 C40 108.82(11) yes
C38 N39 H391 114.5 no
C40 N39 H391 116.2 no
N39 C40 C41 111.69(12) yes
N39 C40 C58 130.14(14) yes
C41 C40 C58 118.13(14) yes
C40 C41 C42 109.36(12) yes
C40 C41 N55 125.98(13) yes
C42 C41 N55 124.66(13) yes
C41 C42 C38 101.17(10) yes
C41 C42 C43 109.08(11) yes
C38 C42 C43 116.51(11) yes
C41 C42 C49 106.60(11) yes
C38 C42 C49 114.36(11) yes
C43 C42 C49 108.36(11) yes
C42 C43 O44 111.74(11) yes
C42 C43 O48 123.36(13) yes
O44 C43 O48 124.89(13) yes
C43 O44 C45 117.27(11) yes
O44 C45 C46 110.46(13) yes
O44 C45 C47 104.56(13) yes
C46 C45 C47 110.45(16) yes
O44 C45 H451 106.1 no
C46 C45 H451 112.3 no
C47 C45 H451 112.6 no
C45 C46 H461 109.4 no
C45 C46 H462 111.3 no
H461 C46 H462 108.5 no
C45 C46 H463 111.5 no
H461 C46 H463 108.3 no
H462 C46 H463 107.7 no
C45 C47 H471 108.9 no
C45 C47 H472 111.2 no
H471 C47 H472 109.7 no
C45 C47 H473 105.9 no
H471 C47 H473 108.7 no
H472 C47 H473 112.3 no
C42 C49 O50 123.87(13) yes
C42 C49 O51 110.45(11) yes
O50 C49 O51 125.43(13) yes
C49 O51 C52 118.02(11) yes
O51 C52 C53 106.63(7) yes
O51 C52 C54 107.00(7) yes
C53 C52 C54 115.28(7) yes
O51 C52 H521 108.2 no
C53 C52 H521 111.6 no
C54 C52 H521 107.9 no
O51 C52 C153 106.72(7) yes
O51 C52 C154 106.92(7) yes
C153 C52 C154 115.27(7) yes
O51 C52 H522 108.4 no
C153 C52 H522 109.8 no
C154 C52 H522 109.4 no
C52 C53 H531 108.9 no
C52 C53 H532 108.0 no
H531 C53 H532 111.7 no
C52 C53 H533 109.2 no
H531 C53 H533 109.9 no
H532 C53 H533 109.0 no
C52 C54 H541 108.4 no
C52 C54 H542 108.0 no
H541 C54 H542 107.0 no
C52 C54 H543 113.7 no
H541 C54 H543 108.6 no
H542 C54 H543 111.0 no
C41 N55 C56 115.70(13) yes
N55 C56 C57 122.70(14) yes
N55 C56 H561 117.8 no
C57 C56 H561 119.4 no
C56 C57 C58 120.75(14) yes
C56 C57 H571 118.5 no
C58 C57 H571 120.7 no
C57 C58 C40 116.75(14) yes
C57 C58 H581 122.8 no
C40 C58 H581 120.4 no
C52 C153 H1531 106.6 no
C52 C153 H1532 109.8 no
H1531 C153 H1532 110.1 no
C52 C153 H1533 109.1 no
H1531 C153 H1533 110.6 no
H1532 C153 H1533 110.5 no
C52 C154 H1541 109.9 no
C52 C154 H1542 107.7 no
H1541 C154 H1542 109.6 no
C52 C154 H1543 110.8 no
H1541 C154 H1543 110.4 no
H1542 C154 H1543 108.4 no

loop_
_geom_bond_atom_site_label_1
_geom_bond_atom_site_label_2
_geom_bond_distance
_geom_bond_publ_flag
Br1 C2 1.8941(17) yes
C2 C3 1.390(2) yes
C2 C7 1.394(2) yes
C3 C4 1.378(3) yes
C3 H31 0.930 no
C4 C5 1.386(3) yes
C4 H41 0.935 no
C5 C6 1.387(2) yes
C5 H51 0.939 no
C6 C7 1.396(2) yes
C6 H61 0.933 no
C7 C8 1.515(2) yes
C8 N9 1.4724(17) yes
C8 C12 1.5856(18) yes
C8 H81 0.969 no
N9 C10 1.3671(19) yes
N9 H91 0.859 no
C10 C11 1.3993(19) yes
C10 C28 1.393(2) yes
C11 C12 1.5244(19) yes
C11 N25 1.3252(19) yes
C12 C13 1.5298(19) yes
C12 C19 1.5385(19) yes
C13 O14 1.3403(17) yes
C13 O18 1.2019(18) yes
O14 C15 1.4661(16) yes
C15 C16 1.513(2) yes
C15 C17 1.508(2) yes
C15 H151 0.974 no
C16 H161 0.971 no
C16 H162 0.959 no
C16 H163 0.963 no
C17 H171 0.957 no
C17 H172 0.954 no
C17 H173 0.996 no
C19 O20 1.2011(19) yes
C19 O21 1.3325(18) yes
O21 C22 1.4767(17) yes
C22 C23 1.510(2) yes
C22 C24 1.507(2) yes
C22 H221 0.970 no
C23 H231 0.953 no
C23 H232 0.966 no
C23 H233 0.969 no
C24 H241 0.972 no
C24 H242 0.964 no
C24 H243 0.976 no
N25 C26 1.3461(19) yes
C26 C27 1.387(2) yes
C26 H261 0.944 no
C27 C28 1.392(2) yes
C27 H271 0.961 no
C28 H281 0.947 no
Br31 C32 1.9002(16) yes
C32 C33 1.389(2) yes
C32 C37 1.397(2) yes
C33 C34 1.369(3) yes
C33 H331 0.947 no
C34 C35 1.381(3) yes
C34 H341 0.933 no
C35 C36 1.390(2) yes
C35 H351 0.931 no
C36 C37 1.389(2) yes
C36 H361 0.953 no
C37 C38 1.5211(19) yes
C38 N39 1.4782(17) yes
C38 C42 1.5900(18) yes
C38 H381 0.992 no
N39 C40 1.3825(18) yes
N39 H391 0.850 no
C40 C41 1.394(2) yes
C40 C58 1.389(2) yes
C41 C42 1.5264(19) yes
C41 N55 1.3216(19) yes
C42 C43 1.5372(18) yes
C42 C49 1.5260(19) yes
C43 O44 1.3246(18) yes
C43 O48 1.1997(18) yes
O44 C45 1.4638(17) yes
C45 C46 1.507(3) yes
C45 C47 1.510(2) yes
C45 H451 0.979 no
C46 H461 0.974 no
C46 H462 0.968 no
C46 H463 0.971 no
C47 H471 0.987 no
C47 H472 1.009 no
C47 H473 0.964 no
C49 O50 1.2022(18) yes
C49 O51 1.3334(17) yes
O51 C52 1.4619(15) yes
C52 C53 1.498(4) yes
C52 C54 1.524(4) yes
C52 H521 0.972 no
C52 C153 1.502(6) yes
C52 C154 1.524(6) yes
C52 H522 0.980 no
C53 H531 0.966 no
C53 H532 0.967 no
C53 H533 0.957 no
C54 H541 0.977 no
C54 H542 0.993 no
C54 H543 0.988 no
N55 C56 1.348(2) yes
C56 C57 1.389(2) yes
C56 H561 0.947 no
C57 C58 1.391(2) yes
C57 H571 0.936 no
C58 H581 0.950 no
C153 H1531 0.972 no
C153 H1532 0.964 no
C153 H1533 0.964 no
C154 H1541 0.982 no
C154 H1542 0.967 no
C154 H1543 0.965 no

loop_
_geom_hbond_atom_site_label_D
_geom_hbond_atom_site_label_H
_geom_hbond_atom_site_label_A
_geom_hbond_site_symmetry_A
_geom_hbond_angle_DHA
_geom_hbond_distance_DH
_geom_hbond_distance_HA
_geom_hbond_distance_DA
_geom_hbond_publ_flag
N9 H91 N55 . 159.58 0.859 2.313 3.132(3) yes
C28 H281 O50 . 163.87 0.947 2.408 3.328(3) yes
N39 H391 N25 1_455 161.21 0.850 2.215 3.033(3) yes
